data_7114711
loop_
_publ_author_name
'Nishide, Kiyoharu'
'Hagimoto, Yuri'
'Hasegawa, Hiroaki'
'Shiro, Motoo'
'Node, Manabu'

_publ_section_title
;
 A novel intramolecular through-space interaction between F and CN: a
 strategy for the conformational control of an acyclic systemElectronic
 supplementary information (ESI) available: experimental procedure for the
 syntheses of syn- and anti-1 and 2, spectroscopic data for all compounds,
 a procedure for the stereoselective protonation of 2, full
 crystallographic data of syn- and anti-1 and anti-2. See
 http://www.rsc.org/suppdata/cc/b1/b107213g/
;
_journal_issue 22
_journal_name_full 'Chemical Communications'
_journal_page_first 2394
_journal_paper_doi 10.1039/b107213g
_journal_year 2001
_chemical_formula_moiety 'C16 H22 F N O '
_chemical_formula_sum 'C16 H22 F N O'
_chemical_formula_weight 263.35
_space_group_IT_number 4
_symmetry_cell_setting monoclinic
_symmetry_Int_Tables_number 4
_symmetry_space_group_name_Hall 'P 2yb'
_symmetry_space_group_name_H-M 'P 1 21 1'
_audit_creation_date 'Wed Oct 10 18:42:15 2001'
_audit_creation_method 'by teXsan'
_cell_angle_alpha 90
_cell_angle_beta 100.90(1)
_cell_angle_gamma 90
_cell_formula_units_Z 2
_cell_length_a 7.855(2)
_cell_length_b 5.462(2)
_cell_length_c 17.607(1)
_cell_measurement_reflns_used 25
_cell_measurement_temperature 296.2
_cell_measurement_theta_max 29.8
_cell_measurement_theta_min 25.5
_cell_volume 741.8(3)
_computing_cell_refinement 'MSC/AFC Diffractometer Control'
_computing_data_collection 'MSC/AFC Diffractometer Control'
_computing_data_reduction 'teXsan Ver. 1.11'
_computing_publication_material 'teXsan Ver. 1.11'
_computing_structure_refinement 'teXsan Ver. 1.10'
_computing_structure_solution SIR92
_diffrn_measured_fraction_theta_full 0.9992
_diffrn_measured_fraction_theta_max 0.9992
_diffrn_measurement_device_type 'Rigaku AFC7R'
_diffrn_measurement_method \w-2\q
_diffrn_radiation_type 'Cu K\a'
_diffrn_radiation_wavelength 1.5418
_diffrn_reflns_av_R_equivalents 0.014
_diffrn_reflns_limit_h_max 8
_diffrn_reflns_limit_h_min 0
_diffrn_reflns_limit_k_max 0
_diffrn_reflns_limit_k_min -6
_diffrn_reflns_limit_l_max 19
_diffrn_reflns_limit_l_min -19
_diffrn_reflns_number 1337
_diffrn_reflns_theta_full 60.06
_diffrn_reflns_theta_max 60.06
_diffrn_standards_decay_% 0.38
_diffrn_standards_interval_count 150
_diffrn_standards_number 3
_exptl_absorpt_coefficient_mu 0.655
_exptl_absorpt_correction_type none
_exptl_crystal_colour colorless
_exptl_crystal_density_diffrn 1.179
_exptl_crystal_density_method 'not measured'
_exptl_crystal_description prismatic
_exptl_crystal_size_max 0.300
_exptl_crystal_size_mid 0.100
_exptl_crystal_size_min 0.050
_refine_diff_density_max 0.26
_refine_diff_density_min -0.25
_refine_ls_abs_structure_Flack 0.5(9)
_refine_ls_extinction_coef 0.11(2)
_refine_ls_extinction_method 'Zachariasen(1967) type 2 Gaussian isotropic'
_refine_ls_goodness_of_fit_ref 1.046
_refine_ls_hydrogen_treatment noref
_refine_ls_number_parameters 174
_refine_ls_number_reflns 1233
_refine_ls_R_factor_gt 0.0309
_refine_ls_shift/su_max 0.0011
_refine_ls_structure_factor_coef Fsqd
_refine_ls_weighting_details 'w = 1/[\s^2^(Fo^2^) + (0.03000(Max(Fo^2^,0) + 2Fc^2^)/3)^2^]'
_refine_ls_weighting_scheme calc
_refine_ls_wR_factor_ref 0.0839
_reflns_number_gt 843
_reflns_number_total 1233
_reflns_threshold_expression F^2^>2.0\s(F^2^)
_cod_data_source_file b107213g.txt
_cod_data_source_block hagi-57-1
_cod_original_cell_volume 741.7(3)
_cod_original_formula_sum 'C16 H22 F N O '
_cod_database_code 7114711

loop_
_symmetry_equiv_pos_as_xyz
x,y,z
-x,1/2+y,-z

loop_
_atom_site_label
_atom_site_type_symbol
_atom_site_fract_x
_atom_site_fract_y
_atom_site_fract_z
_atom_site_U_iso_or_equiv
_atom_site_adp_type
_atom_site_occupancy
_atom_site_calc_flag
F(1) F 0.9876(3) 0.665(2) 0.6921(1) 0.0678(7) Uani 1.00 d
O(1) O 0.5171(3) 0.303(2) 0.9647(1) 0.0561(8) Uani 1.00 d
N(1) N 1.2709(4) 0.801(2) 0.8539(2) 0.0576(10) Uani 1.00 d
C(1) C 1.2034(4) 0.616(2) 0.8437(2) 0.0436(10) Uani 1.00 d
C(2) C 1.1238(4) 0.371(2) 0.8335(2) 0.0431(9) Uani 1.00 d
C(3) C 1.0921(4) 0.288(2) 0.7490(2) 0.049(1) Uani 1.00 d
C(4) C 0.9505(5) 0.413(2) 0.6931(2) 0.0489(9) Uani 1.00 d
C(5) C 0.9267(5) 0.318(2) 0.6120(2) 0.059(1) Uani 1.00 d
C(6) C 0.7820(5) 0.439(2) 0.5554(2) 0.064(1) Uani 1.00 d
C(7) C 0.7513(5) 0.330(2) 0.4749(2) 0.064(1) Uani 1.00 d
C(8) C 0.6086(5) 0.457(2) 0.4185(2) 0.066(1) Uani 1.00 d
C(9) C 0.5785(5) 0.356(2) 0.3374(2) 0.072(1) Uani 1.00 d
C(10) C 0.4416(6) 0.493(2) 0.2825(3) 0.090(2) Uani 1.00 d
C(11) C 0.9627(4) 0.358(2) 0.8707(2) 0.0400(9) Uani 1.00 d
C(12) C 0.9401(4) 0.158(2) 0.9163(2) 0.0425(10) Uani 1.00 d
C(13) C 0.7925(4) 0.136(2) 0.9483(2) 0.0445(10) Uani 1.00 d
C(14) C 0.6677(4) 0.316(2) 0.9346(2) 0.0412(9) Uani 1.00 d
C(15) C 0.6884(4) 0.515(2) 0.8904(2) 0.0452(10) Uani 1.00 d
C(16) C 0.8363(4) 0.536(2) 0.8588(2) 0.0443(10) Uani 1.00 d
H(1) H 1.2054 0.2658 0.8613 0.0509 Uiso 1.00 calc
H(2) H 1.0655 0.1226 0.7478 0.0583 Uiso 1.00 calc
H(3) H 1.1971 0.3164 0.7302 0.0583 Uiso 1.00 calc
H(4) H 0.8449 0.3968 0.7112 0.0578 Uiso 1.00 calc
H(5) H 0.9012 0.1523 0.6131 0.0700 Uiso 1.00 calc
H(6) H 1.0312 0.3458 0.5939 0.0700 Uiso 1.00 calc
H(7) H 0.6786 0.4285 0.5755 0.0768 Uiso 1.00 calc
H(8) H 0.8111 0.6107 0.5520 0.0768 Uiso 1.00 calc
H(9) H 0.7195 0.1669 0.4782 0.0762 Uiso 1.00 calc
H(10) H 0.8558 0.3442 0.4554 0.0762 Uiso 1.00 calc
H(11) H 0.5047 0.4485 0.4377 0.0786 Uiso 1.00 calc
H(12) H 0.6403 0.6297 0.4164 0.0786 Uiso 1.00 calc
H(13) H 0.5422 0.1952 0.3386 0.0847 Uiso 1.00 calc
H(14) H 0.6834 0.3687 0.3183 0.0847 Uiso 1.00 calc
H(15) H 0.3332 0.4782 0.2977 0.1074 Uiso 1.00 calc
H(16) H 0.4714 0.6668 0.2834 0.1074 Uiso 1.00 calc
H(17) H 0.4354 0.4358 0.2316 0.1074 Uiso 1.00 calc
H(18) H 1.0269 0.0394 0.9255 0.0511 Uiso 1.00 calc
H(19) H 0.7787 0.0033 0.9797 0.0526 Uiso 1.00 calc
H(20) H 0.5148 0.1705 0.9915 0.1138 Uiso 1.00 calc
H(21) H 0.6017 0.6423 0.8806 0.0537 Uiso 1.00 calc
H(22) H 0.8514 0.6811 0.8291 0.0521 Uiso 1.00 calc

loop_
_atom_site_aniso_label
_atom_site_aniso_U_11
_atom_site_aniso_U_22
_atom_site_aniso_U_33
_atom_site_aniso_U_12
_atom_site_aniso_U_13
_atom_site_aniso_U_23
F(1) 0.082(2) 0.046(1) 0.071(2) -0.001(1) 0.005(1) 0.003(1)
O(1) 0.044(1) 0.070(2) 0.059(2) 0.006(2) 0.024(1) 0.011(2)
N(1) 0.048(2) 0.048(2) 0.077(2) 0.000(2) 0.011(2) 0.004(2)
C(1) 0.036(2) 0.044(2) 0.052(2) 0.007(2) 0.014(2) 0.003(2)
C(2) 0.041(2) 0.038(2) 0.052(2) 0.011(2) 0.013(1) 0.005(2)
C(3) 0.051(2) 0.045(2) 0.056(2) 0.000(2) 0.019(1) -0.002(2)
C(4) 0.049(2) 0.046(2) 0.055(2) -0.002(2) 0.017(2) -0.004(2)
C(5) 0.068(2) 0.060(3) 0.052(2) -0.001(2) 0.017(2) -0.003(2)
C(6) 0.063(2) 0.077(3) 0.055(2) 0.004(2) 0.016(2) -0.007(2)
C(7) 0.072(2) 0.071(3) 0.053(2) -0.002(2) 0.019(2) -0.002(2)
C(8) 0.062(2) 0.078(4) 0.060(2) 0.001(2) 0.016(2) -0.007(2)
C(9) 0.070(3) 0.089(4) 0.061(2) -0.007(3) 0.020(2) -0.013(2)
C(10) 0.072(3) 0.121(5) 0.070(3) 0.011(3) -0.004(2) -0.026(3)
C(11) 0.038(2) 0.040(2) 0.041(2) 0.000(1) 0.004(1) -0.002(2)
C(12) 0.043(2) 0.037(2) 0.048(2) 0.008(2) 0.008(1) 0.002(2)
C(13) 0.048(2) 0.041(2) 0.045(2) -0.001(2) 0.012(2) 0.007(2)
C(14) 0.040(2) 0.048(2) 0.035(2) 0.000(2) 0.009(1) -0.006(2)
C(15) 0.039(2) 0.045(2) 0.051(2) 0.009(2) 0.008(2) 0.003(2)
C(16) 0.044(2) 0.039(2) 0.051(2) 0.004(2) 0.013(2) 0.005(2)

loop_
_atom_type_symbol
_atom_type_description
_atom_type_scat_dispersion_real
_atom_type_scat_dispersion_imag
_atom_type_scat_source
C C 0.018 0.009
;International Tables for Crystallography
(1992, Vol. C, Tables 4.2.6.8 and 6.1.1.1)
;
H H 0.000 0.000
;International Tables for Crystallography
(1992, Vol. C, Table 6.1.1.2)
;
F F 0.073 0.053
;International Tables for Crystallography
(1992, Vol. C, Tables 4.2.6.8 and 6.1.1.1)
;
N N 0.031 0.018
;International Tables for Crystallography
(1992, Vol. C, Tables 4.2.6.8 and 6.1.1.1)
;
O O 0.049 0.032
;International Tables for Crystallography
(1992, Vol. C, Tables 4.2.6.8 and 6.1.1.1)
;

loop_
_geom_angle_atom_site_label_1
_geom_angle_atom_site_label_2
_geom_angle_atom_site_label_3
_geom_angle
_geom_angle_publ_flag
N(1) C(1) C(2) 177.0(4) yes
C(1) C(2) C(3) 112.1(3) yes
C(1) C(2) C(11) 111.1(3) yes
C(1) F(1) C(4) 89.1(3) yes
C(3) C(2) C(11) 114.2(3) yes
C(2) C(3) C(4) 117.4(4) yes
F(1) C(1) N(1) 103.9(3) yes
F(1) C(1) C(2) 78.9(3) yes
F(1) C(4) C(3) 108.9(4) yes
F(1) C(4) C(5) 108.4(4) yes
C(3) C(4) C(5) 114.3(4) yes
C(4) C(5) C(6) 114.9(4) yes
C(5) C(6) C(7) 114.5(4) yes
C(6) C(7) C(8) 113.9(4) yes
C(7) C(8) C(9) 114.9(4) yes
C(8) C(9) C(10) 113.4(5) yes
C(2) C(11) C(12) 119.6(3) yes
C(2) C(11) C(16) 122.0(3) yes
C(12) C(11) C(16) 118.4(3) yes
C(11) C(12) C(13) 120.8(4) yes
C(12) C(13) C(14) 119.3(4) yes
O(1) C(14) C(13) 121.9(4) yes
O(1) C(14) C(15) 117.5(4) yes
C(13) C(14) C(15) 120.6(3) yes
C(14) C(15) C(16) 119.7(4) yes
C(11) C(16) C(15) 121.2(4) yes

loop_
_geom_bond_atom_site_label_1
_geom_bond_atom_site_label_2
_geom_bond_distance
_geom_bond_publ_flag
F(1) C(1) 2.890(4) yes
F(1) C(4) 1.411(7) yes
O(1) C(14) 1.389(4) yes
N(1) C(1) 1.140(5) yes
C(1) C(2) 1.473(6) yes
C(2) C(3) 1.534(6) yes
C(2) C(11) 1.530(5) yes
C(3) C(4) 1.497(6) yes
C(4) C(5) 1.500(6) yes
C(5) C(6) 1.502(7) yes
C(6) C(7) 1.520(7) yes
C(7) C(8) 1.513(7) yes
C(8) C(9) 1.511(7) yes
C(9) C(10) 1.494(9) yes
C(11) C(12) 1.386(5) yes
C(11) C(16) 1.378(5) yes
C(12) C(13) 1.387(5) yes
C(13) C(14) 1.378(5) yes
C(14) C(15) 1.368(6) yes
C(15) C(16) 1.380(5) yes

loop_
_geom_contact_atom_site_label_1
_geom_contact_atom_site_label_2
_geom_contact_distance
_geom_contact_site_symmetry_2
F(1) C(1) 2.890(4) .
F(1) C(3) 3.594(7) 1_565
O(1) O(1) 3.031(2) 2_657
O(1) O(1) 3.031(2) 2_647
O(1) N(1) 3.309(4) 2_747
O(1) C(1) 3.399(5) 1_455
O(1) C(2) 3.515(4) 1_455
N(1) C(2) 3.321(6) 1_565
N(1) C(3) 3.388(6) 1_565
N(1) C(15) 3.579(5) 1_655
N(1) C(12) 3.583(5) 1_565
C(12) C(16) 3.591(6) 1_545
C(13) C(15) 3.593(6) 1_545

loop_
_geom_torsion_atom_site_label_1
_geom_torsion_atom_site_label_2
_geom_torsion_atom_site_label_3
_geom_torsion_atom_site_label_4
_geom_torsion
_geom_torsion_publ_flag
F(1) C(4) C(2) C(1) -8.6(3) yes
F(1) C(4) C(3) C(2) 59.6(5) yes
F(1) C(4) C(5) C(6) -59.3(5) yes
O(1) C(14) C(13) C(12) 179.7(4) yes
O(1) C(14) C(15) C(16) 179.7(4) yes
N(1) C(1) C(2) C(3) -124(7) yes
N(1) C(1) C(2) C(11) 106(7) yes
C(1) C(2) C(3) C(4) -71.7(4) yes
C(1) C(2) C(11) C(12) -134.1(4) yes
C(1) C(2) C(11) C(16) 47.6(5) yes
C(2) C(3) C(4) C(5) -179.1(4) yes
C(2) C(11) C(12) C(13) -177.4(3) yes
C(2) C(11) C(16) C(15) 176.7(4) yes
C(3) C(2) C(11) C(12) 97.9(4) yes
C(3) C(2) C(11) C(16) -80.4(5) yes
C(3) C(4) C(5) C(6) 179.0(4) yes
C(4) C(3) C(2) C(11) 55.8(5) yes
C(4) C(5) C(6) C(7) -176.1(5) yes
C(5) C(6) C(7) C(8) -178.5(5) yes
C(6) C(7) C(8) C(9) 178.6(5) yes
C(7) C(8) C(9) C(10) -177.8(5) yes
C(11) C(12) C(13) C(14) 0.0(6) yes
C(11) C(16) C(15) C(14) 1.3(6) yes
C(12) C(11) C(16) C(15) -1.6(5) yes
C(12) C(13) C(14) C(15) -0.4(6) yes
C(13) C(12) C(11) C(16) 0.9(5) yes
C(13) C(14) C(15) C(16) -0.3(6) yes
C(13) C(14) C(15) C(16) -0.3(6) yes
